data_4337878
loop_
_publ_author_name
'Zhang, Daopeng'
'Si, Weijiang'
'Wang, Ping'
'Chen, Xia'
'Jiang, Jianzhuang'

_publ_section_title
;
 1D to 3D Heterobimetallic Complexes Tuned by Cyanide Precursors:
 Synthesis, Crystal Structures, and Magnetic Properties.
;
_journal_issue 7
_journal_name_full 'Inorganic chemistry'
_journal_page_first 3494
_journal_paper_doi 10.1021/ic4029386
_journal_volume 53
_journal_year 2014
_chemical_formula_moiety 'C57 H66 Cr2 N24 Ni3, 7(H2 O)'
_chemical_formula_sum 'C57 H80 Cr2 N24 Ni3 O7'
_chemical_formula_weight 1493.58
_chemical_name_systematic
; 
 ? 
;
_space_group_IT_number 2
_symmetry_cell_setting triclinic
_symmetry_space_group_name_Hall '-P 1'
_symmetry_space_group_name_H-M 'P -1'
_atom_sites_solution_hydrogens geom
_atom_sites_solution_primary direct
_atom_sites_solution_secondary difmap
_audit_creation_method SHELXL-97
_cell_angle_alpha 98.2400(10)
_cell_angle_beta 91.1160(10)
_cell_angle_gamma 105.4670(10)
_cell_formula_units_Z 2
_cell_length_a 11.2803(8)
_cell_length_b 16.4227(11)
_cell_length_c 20.3742(14)
_cell_measurement_reflns_used 2147
_cell_measurement_temperature 293(2)
_cell_measurement_theta_max 26.231
_cell_measurement_theta_min 2.452
_cell_volume 3593.5(4)
_computing_cell_refinement 'SAINT-Plus (Bruker, 2001)'
_computing_data_collection 'APEX2 (Bruker, 2004)'
_computing_data_reduction SAINT-Plus
_computing_molecular_graphics 'SHELXTL (Sheldrick, 2008)'
_computing_publication_material SHELXTL
_computing_structure_refinement 'SHELXL-97 (Sheldrick, 2008)'
_computing_structure_solution 'SHELXS-97 (Sheldrick, 2008)'
_diffrn_ambient_temperature 293(2)
_diffrn_measured_fraction_theta_full 0.987
_diffrn_measured_fraction_theta_max 0.987
_diffrn_measurement_device_type 'Bruker APEX II CCD area-detector'
_diffrn_measurement_method '\f and \w scans'
_diffrn_radiation_monochromator graphite
_diffrn_radiation_source 'fine-focus sealed tube'
_diffrn_radiation_type MoK\a
_diffrn_radiation_wavelength 0.71073
_diffrn_reflns_av_R_equivalents 0.0195
_diffrn_reflns_av_sigmaI/netI 0.0459
_diffrn_reflns_limit_h_max 13
_diffrn_reflns_limit_h_min -12
_diffrn_reflns_limit_k_max 19
_diffrn_reflns_limit_k_min -13
_diffrn_reflns_limit_l_max 24
_diffrn_reflns_limit_l_min -24
_diffrn_reflns_number 17960
_diffrn_reflns_theta_full 25.01
_diffrn_reflns_theta_max 25.01
_diffrn_reflns_theta_min 1.88
_exptl_absorpt_coefficient_mu 1.128
_exptl_absorpt_correction_T_max 0.8227
_exptl_absorpt_correction_T_min 0.7429
_exptl_absorpt_correction_type multi-scan
_exptl_absorpt_process_details sadabs
_exptl_crystal_colour red-brown
_exptl_crystal_density_diffrn 1.380
_exptl_crystal_density_method 'not measured'
_exptl_crystal_description block
_exptl_crystal_F_000 1556
_exptl_crystal_size_max 0.28
_exptl_crystal_size_mid 0.26
_exptl_crystal_size_min 0.18
_refine_diff_density_max 1.775
_refine_diff_density_min -0.868
_refine_diff_density_rms 0.108
_refine_ls_extinction_method none
_refine_ls_goodness_of_fit_ref 1.035
_refine_ls_hydrogen_treatment none
_refine_ls_matrix_type full
_refine_ls_number_parameters 847
_refine_ls_number_reflns 12535
_refine_ls_number_restraints 0
_refine_ls_restrained_S_all 1.035
_refine_ls_R_factor_all 0.0913
_refine_ls_R_factor_gt 0.0688
_refine_ls_shift/su_max 0.001
_refine_ls_shift/su_mean 0.000
_refine_ls_structure_factor_coef Fsqd
_refine_ls_weighting_details 'calc w=1/[\s^2^(Fo^2^)+(0.1438P)^2^+3.0010P] where P=(Fo^2^+2Fc^2^)/3'
_refine_ls_weighting_scheme calc
_refine_ls_wR_factor_gt 0.1994
_refine_ls_wR_factor_ref 0.2231
_reflns_number_gt 9139
_reflns_number_total 12535
_reflns_threshold_expression >2sigma(I)
_cod_data_source_file ic4029386_si_004.cif
_cod_data_source_block Cr
_cod_depositor_comments 'Adding full bibliography for 4337877--4337881.cif.'
_cod_original_sg_symbol_H-M P-1
_cod_database_code 4337878

loop_
_symmetry_equiv_pos_as_xyz
'x, y, z'
'-x, -y, -z'

loop_
_atom_site_label
_atom_site_type_symbol
_atom_site_fract_x
_atom_site_fract_y
_atom_site_fract_z
_atom_site_U_iso_or_equiv
_atom_site_adp_type
_atom_site_occupancy
_atom_site_symmetry_multiplicity
_atom_site_calc_flag
_atom_site_refinement_flags
Cr1 Cr 0.81095(8) 0.57164(5) 0.25225(4) 0.0469(2) Uani 1 1 d .
Cr2 Cr 0.5000 0.0000 0.0000 0.0382(3) Uani 1 2 d S
Cr3 Cr 0.5000 0.0000 0.5000 0.0348(3) Uani 1 2 d S
Ni1 Ni 0.64581(6) 0.33083(4) 0.05518(3) 0.0429(2) Uani 1 1 d .
Ni2 Ni 0.56185(6) -0.01460(4) 0.24902(3) 0.0442(2) Uani 1 1 d .
Ni3 Ni 0.10793(7) -0.25822(4) 0.44936(3) 0.0529(2) Uani 1 1 d .
O1 O 0.7925(9) 0.6121(6) 0.7710(5) 0.174(4) Uani 1 1 d .
H1A H 0.8266 0.6353 0.7394 0.209 Uiso 1 1 d R
H1B H 0.8324 0.5790 0.7795 0.209 Uiso 1 1 d R
O2 O 0.0888(10) 0.2163(6) 0.2221(5) 0.181(4) Uani 1 1 d .
H1O2 H 0.1590 0.2462 0.2392 0.218 Uiso 1 1 d R
H2O2 H 0.0775 0.2327 0.1853 0.218 Uiso 1 1 d R
O3 O 0.8753(10) 0.9976(8) 0.1119(5) 0.201(5) Uani 1 1 d .
H1O3 H 0.8115 1.0050 0.0972 0.241 Uiso 1 1 d R
H2O3 H 0.9009 0.9927 0.1503 0.241 Uiso 1 1 d R
O4 O 0.0732(9) 0.1234(7) 0.0896(7) 0.240(6) Uani 1 1 d .
H1O4 H 0.0569 0.1711 0.0999 0.288 Uiso 1 1 d R
H2O4 H 0.0077 0.0873 0.0718 0.288 Uiso 1 1 d R
O5 O 0.9396(15) 0.8375(9) 0.0742(10) 0.349(12) Uani 1 1 d .
H1O5 H 0.9116 0.8035 0.1015 0.419 Uiso 1 1 d R
H2O5 H 0.9128 0.8812 0.0836 0.419 Uiso 1 1 d R
O6 O 0.6213(11) 0.6845(13) 0.4817(13) 0.57(3) Uani 1 1 d .
H206 H 0.6302 0.6525 0.4465 0.682 Uiso 1 1 d R
H106 H 0.6330 0.6615 0.5155 0.682 Uiso 1 1 d R
O7 O 0.3947(14) 0.4200(14) 0.3280(9) 0.390(14) Uani 1 1 d .
H1O7 H 0.3393 0.3934 0.2978 0.468 Uiso 1 1 d R
H2O7 H 0.4146 0.4180 0.3665 0.468 Uiso 1 1 d R
N1 N 0.7024(5) 0.4558(3) 0.1125(2) 0.0591(13) Uani 1 1 d .
N2 N 0.5692(7) 0.6384(6) 0.2712(4) 0.116(3) Uani 1 1 d .
N3 N 0.9395(7) 0.7426(5) 0.1931(5) 0.115(3) Uani 1 1 d .
N4 N 1.0479(7) 0.4995(5) 0.2306(3) 0.0865(18) Uani 1 1 d .
N5 N 0.6690(11) 0.4036(7) 0.3066(5) 0.184(6) Uani 1 1 d .
N6 N 0.6449(4) 0.3807(2) -0.02649(19) 0.0423(10) Uani 1 1 d .
N7 N 0.8244(5) 0.3450(3) 0.0283(3) 0.0639(14) Uani 1 1 d .
N8 N 0.6458(7) 0.2819(4) 0.1402(3) 0.088(2) Uani 1 1 d .
H8A H 0.6694 0.3330 0.1676 0.105 Uiso 1 1 calc R
N9 N 0.4652(4) 0.3343(3) 0.0469(2) 0.0511(11) Uani 1 1 d .
N10 N 0.5937(5) 0.2031(3) 0.0045(2) 0.0595(13) Uani 1 1 d .
N11 N 0.2428(8) 0.0297(6) 0.0432(4) 0.119(3) Uani 1 1 d .
N12 N 0.5869(5) 0.0248(3) 0.1543(2) 0.0551(12) Uani 1 1 d .
N13 N 0.4066(5) 0.0154(3) 0.2496(2) 0.0587(13) Uani 1 1 d .
N14 N 0.6169(7) 0.1090(4) 0.3006(2) 0.0769(19) Uani 1 1 d .
N15 N 0.7257(5) -0.0418(4) 0.2432(3) 0.0761(16) Uani 1 1 d .
H15 H 0.7527 -0.0273 0.2035 0.091 Uiso 1 1 calc R
N16 N 0.4471(5) -0.1261(3) 0.1993(2) 0.0520(11) Uani 1 1 d .
N17 N 0.5360(5) -0.0514(3) 0.3450(2) 0.0557(12) Uani 1 1 d .
N18 N 0.3002(9) 0.0880(7) 0.4539(5) 0.138(3) Uani 1 1 d .
N19 N 0.2740(5) -0.1691(3) 0.4928(2) 0.0628(13) Uani 1 1 d .
N20 N 0.0777(7) -0.3169(5) 0.5246(3) 0.089(2) Uani 1 1 d .
N21 N 0.2092(7) -0.3573(6) 0.4318(6) 0.108(3) Uani 1 1 d .
N22 N 0.1467(9) -0.2200(6) 0.3629(4) 0.132(3) Uani 1 1 d .
H22 H 0.0796 -0.2526 0.3369 0.159 Uiso 1 1 calc R
N23 N 0.0090(7) -0.1915(5) 0.4966(4) 0.103(2) Uani 1 1 d .
N24 N 0.9462(5) 0.6590(3) 0.3946(2) 0.0631(14) Uani 1 1 d .
C1 C 0.7418(6) 0.5032(3) 0.1594(3) 0.0528(13) Uani 1 1 d .
C2 C 0.6552(7) 0.6161(5) 0.2646(3) 0.0743(19) Uani 1 1 d .
C3 C 0.8887(5) 0.6275(4) 0.3467(3) 0.0520(13) Uani 1 1 d .
C4 C 0.8950(6) 0.6817(4) 0.2136(3) 0.0639(16) Uani 1 1 d .
C5 C 0.7219(8) 0.4640(5) 0.2885(4) 0.085(2) Uani 1 1 d .
C6 C 0.9646(6) 0.5266(4) 0.2378(3) 0.0618(15) Uani 1 1 d .
C7 C 0.7470(6) 0.4017(4) -0.0559(3) 0.0552(14) Uani 1 1 d .
C8 C 0.7453(8) 0.4407(5) -0.1147(3) 0.080(2) Uani 1 1 d .
H8 H 0.8159 0.4561 -0.1380 0.096 Uiso 1 1 calc R
C9 C 0.6400(9) 0.4542(5) -0.1350(4) 0.086(2) Uani 1 1 d .
H9 H 0.6387 0.4809 -0.1723 0.103 Uiso 1 1 calc R
C10 C 0.5343(8) 0.4303(4) -0.1031(3) 0.0706(18) Uani 1 1 d .
H10 H 0.4609 0.4385 -0.1186 0.085 Uiso 1 1 calc R
C11 C 0.5402(5) 0.3934(3) -0.0465(2) 0.0469(12) Uani 1 1 d .
C12 C 0.4348(5) 0.3630(3) -0.0043(3) 0.0501(13) Uani 1 1 d .
C13 C 0.3109(6) 0.3667(5) -0.0240(4) 0.085(2) Uani 1 1 d .
H13A H 0.2554 0.3479 0.0093 0.127 Uiso 1 1 calc R
H13B H 0.2833 0.3302 -0.0657 0.127 Uiso 1 1 calc R
H13C H 0.3129 0.4244 -0.0285 0.127 Uiso 1 1 calc R
C14 C 0.3771(8) 0.2988(6) 0.0942(4) 0.094(2) Uani 1 1 d .
H14A H 0.3271 0.3378 0.1064 0.112 Uiso 1 1 calc R
H14B H 0.3225 0.2452 0.0724 0.112 Uiso 1 1 calc R
C15 C 0.4327(11) 0.2841(8) 0.1534(5) 0.122(4) Uani 1 1 d .
H15A H 0.4501 0.3387 0.1823 0.146 Uiso 1 1 calc R
H15B H 0.3655 0.2464 0.1726 0.146 Uiso 1 1 calc R
C16 C 0.5334(11) 0.2538(7) 0.1656(5) 0.116(3) Uani 1 1 d .
H16A H 0.5482 0.2627 0.2135 0.139 Uiso 1 1 calc R
H16B H 0.5068 0.1924 0.1516 0.139 Uiso 1 1 calc R
C17 C 0.7517(13) 0.2562(7) 0.1534(6) 0.139(5) Uani 1 1 d .
H17A H 0.7619 0.2616 0.2014 0.167 Uiso 1 1 calc R
H17B H 0.7320 0.1956 0.1365 0.167 Uiso 1 1 calc R
C18 C 0.8672(14) 0.2927(12) 0.1318(7) 0.165(6) Uani 1 1 d .
H18A H 0.9164 0.2558 0.1429 0.198 Uiso 1 1 calc R
H18B H 0.8977 0.3456 0.1625 0.198 Uiso 1 1 calc R
C19 C 0.9090(8) 0.3147(6) 0.0693(6) 0.111(4) Uani 1 1 d .
H19A H 0.9257 0.2650 0.0436 0.133 Uiso 1 1 calc R
H19B H 0.9865 0.3590 0.0774 0.133 Uiso 1 1 calc R
C20 C 0.8503(6) 0.3784(4) -0.0236(4) 0.0682(18) Uani 1 1 d .
C21 C 0.9727(8) 0.3960(6) -0.0549(5) 0.111(3) Uani 1 1 d .
H21A H 1.0329 0.3840 -0.0266 0.167 Uiso 1 1 calc R
H21B H 0.9986 0.4550 -0.0608 0.167 Uiso 1 1 calc R
H21C H 0.9646 0.3603 -0.0973 0.167 Uiso 1 1 calc R
C22 C 0.5601(5) 0.1303(3) -0.0011(2) 0.0475(12) Uani 1 1 d .
C23 C 0.3335(7) 0.0162(4) 0.0278(3) 0.0658(16) Uani 1 1 d .
C24 C 0.5594(5) 0.0196(3) 0.0986(2) 0.0469(12) Uani 1 1 d .
C25 C 0.3114(6) -0.0401(5) 0.2134(3) 0.0650(17) Uani 1 1 d .
C26 C 0.2022(8) -0.0204(8) 0.2067(5) 0.107(3) Uani 1 1 d .
H26 H 0.1345 -0.0578 0.1816 0.128 Uiso 1 1 calc R
C27 C 0.1983(12) 0.0596(10) 0.2398(7) 0.134(5) Uani 1 1 d .
H27 H 0.1248 0.0748 0.2372 0.161 Uiso 1 1 calc R
C28 C 0.2966(12) 0.1162(8) 0.2755(5) 0.111(4) Uani 1 1 d .
H28 H 0.2927 0.1697 0.2960 0.133 Uiso 1 1 calc R
C29 C 0.4038(9) 0.0896(5) 0.2799(3) 0.079(2) Uani 1 1 d .
C30 C 0.5288(10) 0.1412(4) 0.3139(3) 0.082(2) Uani 1 1 d .
C31 C 0.5351(12) 0.2232(5) 0.3596(4) 0.117(4) Uani 1 1 d .
H31A H 0.5854 0.2265 0.3990 0.175 Uiso 1 1 calc R
H31B H 0.4535 0.2242 0.3716 0.175 Uiso 1 1 calc R
H31C H 0.5703 0.2709 0.3374 0.175 Uiso 1 1 calc R
C32 C 0.7370(10) 0.1488(6) 0.3277(4) 0.104(3) Uani 1 1 d .
H32A H 0.7417 0.1429 0.3744 0.125 Uiso 1 1 calc R
H32B H 0.7576 0.2093 0.3246 0.125 Uiso 1 1 calc R
C33 C 0.8242(10) 0.1108(7) 0.2930(5) 0.124(4) Uani 1 1 d .
H33A H 0.9059 0.1440 0.3110 0.149 Uiso 1 1 calc R
H33B H 0.8182 0.1191 0.2470 0.149 Uiso 1 1 calc R
C34 C 0.8182(7) 0.0156(7) 0.2927(5) 0.107(3) Uani 1 1 d .
H34A H 0.8985 0.0071 0.2835 0.129 Uiso 1 1 calc R
H34B H 0.7988 0.0010 0.3364 0.129 Uiso 1 1 calc R
C35 C 0.7121(9) -0.1289(7) 0.2363(6) 0.110(3) Uani 1 1 d .
H35A H 0.6785 -0.1495 0.2762 0.131 Uiso 1 1 calc R
H35B H 0.7927 -0.1390 0.2324 0.131 Uiso 1 1 calc R
C36 C 0.6295(9) -0.1798(6) 0.1769(4) 0.092(2) Uani 1 1 d .
H36A H 0.6501 -0.2337 0.1667 0.110 Uiso 1 1 calc R
H36B H 0.6521 -0.1493 0.1396 0.110 Uiso 1 1 calc R
C37 C 0.4896(8) -0.2006(4) 0.1791(4) 0.081(2) Uani 1 1 d .
H37A H 0.4524 -0.2278 0.1354 0.097 Uiso 1 1 calc R
H37B H 0.4626 -0.2410 0.2097 0.097 Uiso 1 1 calc R
C38 C 0.3393(6) -0.1222(5) 0.1851(3) 0.0648(17) Uani 1 1 d .
C39 C 0.2414(8) -0.1913(7) 0.1448(4) 0.109(3) Uani 1 1 d .
H39A H 0.2008 -0.1673 0.1138 0.164 Uiso 1 1 calc R
H39B H 0.1824 -0.2188 0.1736 0.164 Uiso 1 1 calc R
H39C H 0.2777 -0.2325 0.1210 0.164 Uiso 1 1 calc R
C40 C 0.3727(7) 0.0577(5) 0.4713(3) 0.0691(17) Uani 1 1 d .
C41 C 0.3568(5) -0.1107(3) 0.4986(2) 0.0473(12) Uani 1 1 d .
C42 C 0.0058(8) -0.2942(7) 0.5626(4) 0.098(3) Uani 1 1 d .
C43 C -0.0398(12) -0.3320(14) 0.6211(6) 0.170(7) Uani 1 1 d .
H43 H -0.0931 -0.3160 0.6515 0.204 Uiso 1 1 calc R
C44 C 0.016(2) -0.3978(13) 0.6199(9) 0.177(8) Uani 1 1 d .
H44 H -0.0022 -0.4256 0.6566 0.213 Uiso 1 1 calc R
C45 C 0.0973(16) -0.4360(9) 0.5768(8) 0.160(6) Uani 1 1 d .
H45 H 0.1262 -0.4835 0.5797 0.192 Uiso 1 1 calc R
C46 C 0.1167(9) -0.3819(5) 0.5320(5) 0.096(3) Uani 1 1 d .
C47 C 0.1983(13) -0.3966(8) 0.4786(10) 0.139(5) Uani 1 1 d .
C48 C 0.2603(13) -0.4666(8) 0.4794(10) 0.227(10) Uani 1 1 d .
H48A H 0.2411 -0.4922 0.5187 0.341 Uiso 1 1 calc R
H48B H 0.3479 -0.4432 0.4791 0.341 Uiso 1 1 calc R
H48C H 0.2317 -0.5092 0.4409 0.341 Uiso 1 1 calc R
C49 C 0.2635(13) -0.3481(12) 0.3797(8) 0.188(8) Uani 1 1 d .
H49A H 0.2868 -0.4013 0.3732 0.226 Uiso 1 1 calc R
H49B H 0.3385 -0.3059 0.3985 0.226 Uiso 1 1 calc R
C50 C 0.2690(14) -0.3323(13) 0.3174(8) 0.194(8) Uani 1 1 d .
H50A H 0.2070 -0.3753 0.2883 0.233 Uiso 1 1 calc R
H50B H 0.3497 -0.3305 0.3010 0.233 Uiso 1 1 calc R
C51 C 0.2396(16) -0.2298(12) 0.3237(6) 0.185(7) Uani 1 1 d .
H51A H 0.3144 -0.1863 0.3411 0.221 Uiso 1 1 calc R
H51B H 0.2199 -0.2200 0.2795 0.221 Uiso 1 1 calc R
C52 C 0.1380(16) -0.1334(9) 0.3573(7) 0.160(6) Uani 1 1 d .
H52A H 0.2089 -0.0910 0.3803 0.192 Uiso 1 1 calc R
H52B H 0.1356 -0.1259 0.3110 0.192 Uiso 1 1 calc R
C53 C 0.0291(14) -0.1239(8) 0.3861(7) 0.147(5) Uani 1 1 d .
H53A H -0.0377 -0.1691 0.3620 0.177 Uiso 1 1 calc R
H53B H 0.0182 -0.0705 0.3755 0.177 Uiso 1 1 calc R
C54 C 0.0052(12) -0.1237(8) 0.4626(6) 0.153(5) Uani 1 1 d .
H54A H 0.0642 -0.0733 0.4863 0.183 Uiso 1 1 calc R
H54B H -0.0756 -0.1145 0.4683 0.183 Uiso 1 1 calc R
C55 C -0.0380(10) -0.2248(9) 0.5544(5) 0.115(3) Uani 1 1 d .
C56 C -0.1021(13) -0.1754(10) 0.5915(9) 0.203(8) Uani 1 1 d .
H56A H -0.0542 -0.1166 0.5985 0.305 Uiso 1 1 calc R
H56B H -0.1175 -0.1946 0.6336 0.305 Uiso 1 1 calc R
H56C H -0.1790 -0.1804 0.5681 0.305 Uiso 1 1 calc R
C57 C 0.5224(5) -0.0378(3) 0.4006(2) 0.0439(12) Uani 1 1 d .

loop_
_atom_site_aniso_label
_atom_site_aniso_U_11
_atom_site_aniso_U_22
_atom_site_aniso_U_33
_atom_site_aniso_U_23
_atom_site_aniso_U_13
_atom_site_aniso_U_12
Cr1 0.0514(5) 0.0471(5) 0.0332(4) -0.0007(3) -0.0089(4) 0.0025(4)
Cr2 0.0617(7) 0.0299(5) 0.0211(5) 0.0041(4) 0.0027(5) 0.0093(5)
Cr3 0.0384(6) 0.0370(6) 0.0215(5) 0.0039(4) -0.0019(4) -0.0024(4)
Ni1 0.0612(4) 0.0341(3) 0.0326(3) 0.0046(3) -0.0065(3) 0.0127(3)
Ni2 0.0559(4) 0.0479(4) 0.0239(3) 0.0049(3) 0.0009(3) 0.0065(3)
Ni3 0.0567(4) 0.0487(4) 0.0380(4) 0.0117(3) -0.0094(3) -0.0138(3)
O1 0.174(8) 0.155(7) 0.228(10) 0.054(7) 0.061(7) 0.085(7)
O2 0.191(9) 0.154(8) 0.227(10) 0.075(7) 0.009(8) 0.073(7)
O3 0.178(9) 0.289(14) 0.176(9) 0.099(9) 0.026(7) 0.097(9)
O4 0.144(9) 0.215(11) 0.350(18) -0.049(12) 0.008(10) 0.081(8)
O5 0.31(2) 0.211(14) 0.51(3) 0.069(16) -0.18(2) 0.063(13)
O6 0.129(9) 0.48(3) 0.86(5) -0.55(3) -0.013(17) 0.030(13)
O7 0.202(14) 0.60(4) 0.35(2) -0.18(2) -0.031(13) 0.215(19)
N1 0.080(4) 0.051(3) 0.045(3) -0.012(2) -0.023(2) 0.028(3)
N2 0.080(5) 0.174(8) 0.102(6) -0.009(5) 0.004(4) 0.066(5)
N3 0.106(6) 0.073(4) 0.172(8) 0.045(5) 0.049(5) 0.021(4)
N4 0.090(5) 0.107(5) 0.070(4) 0.023(3) 0.013(3) 0.035(4)
N5 0.198(11) 0.135(8) 0.157(9) 0.076(7) -0.058(8) -0.080(8)
N6 0.054(3) 0.033(2) 0.035(2) 0.0008(17) -0.0011(19) 0.0064(18)
N7 0.056(3) 0.050(3) 0.081(4) -0.010(3) -0.016(3) 0.018(2)
N8 0.132(6) 0.099(5) 0.047(3) 0.021(3) -0.004(3) 0.052(4)
N9 0.059(3) 0.040(2) 0.050(3) 0.005(2) 0.001(2) 0.008(2)
N10 0.084(4) 0.037(3) 0.054(3) 0.007(2) 0.007(2) 0.011(2)
N11 0.092(5) 0.173(8) 0.113(6) 0.041(6) 0.030(5) 0.061(6)
N12 0.068(3) 0.063(3) 0.025(2) 0.0107(19) 0.000(2) 0.002(2)
N13 0.081(4) 0.067(3) 0.038(2) 0.017(2) 0.019(2) 0.030(3)
N14 0.125(5) 0.056(3) 0.027(2) 0.007(2) 0.002(3) -0.014(3)
N15 0.070(4) 0.098(5) 0.063(3) 0.014(3) -0.002(3) 0.025(3)
N16 0.067(3) 0.048(3) 0.035(2) 0.0048(19) 0.007(2) 0.007(2)
N17 0.080(3) 0.048(3) 0.035(3) 0.0063(19) 0.002(2) 0.011(2)
N18 0.126(7) 0.185(9) 0.145(8) 0.046(7) 0.018(6) 0.102(7)
N19 0.062(3) 0.055(3) 0.052(3) 0.007(2) -0.006(2) -0.017(2)
N20 0.084(5) 0.092(5) 0.077(4) 0.022(4) -0.014(4) -0.005(4)
N21 0.078(5) 0.108(6) 0.116(7) -0.017(5) -0.013(5) 0.003(4)
N22 0.134(7) 0.130(8) 0.095(6) 0.032(5) -0.007(5) -0.037(6)
N23 0.100(5) 0.095(5) 0.103(6) 0.003(4) -0.025(4) 0.014(4)
N24 0.058(3) 0.075(3) 0.036(2) 0.003(2) -0.008(2) -0.014(2)
C1 0.069(4) 0.044(3) 0.046(3) 0.003(3) -0.011(3) 0.020(3)
C2 0.073(5) 0.084(5) 0.055(4) -0.004(3) -0.009(3) 0.009(4)
C3 0.048(3) 0.055(3) 0.043(3) 0.007(3) 0.004(2) -0.002(2)
C4 0.062(4) 0.056(4) 0.071(4) 0.006(3) 0.009(3) 0.013(3)
C5 0.092(5) 0.078(5) 0.061(4) 0.018(4) -0.022(4) -0.022(4)
C6 0.060(4) 0.072(4) 0.052(3) 0.008(3) -0.002(3) 0.019(3)
C7 0.065(4) 0.047(3) 0.045(3) -0.004(2) 0.009(3) 0.006(3)
C8 0.104(6) 0.071(4) 0.055(4) 0.011(3) 0.030(4) 0.003(4)
C9 0.121(7) 0.087(5) 0.058(4) 0.034(4) -0.001(4) 0.029(5)
C10 0.104(6) 0.064(4) 0.051(4) 0.013(3) -0.009(4) 0.033(4)
C11 0.067(4) 0.037(3) 0.035(3) 0.001(2) -0.013(2) 0.016(2)
C12 0.053(3) 0.041(3) 0.052(3) -0.001(2) -0.007(2) 0.009(2)
C13 0.063(4) 0.080(5) 0.110(6) 0.007(4) -0.019(4) 0.021(4)
C14 0.093(6) 0.109(6) 0.082(5) 0.037(5) 0.038(4) 0.019(5)
C15 0.129(9) 0.154(10) 0.092(7) 0.056(7) 0.051(6) 0.034(8)
C16 0.134(9) 0.134(8) 0.081(6) 0.069(6) 0.021(6) 0.012(7)
C17 0.164(11) 0.122(8) 0.141(9) 0.077(7) -0.068(9) 0.029(8)
C18 0.147(12) 0.257(19) 0.140(11) 0.076(12) -0.031(10) 0.119(13)
C19 0.083(6) 0.077(5) 0.169(10) 0.001(6) -0.047(6) 0.029(4)
C20 0.056(4) 0.051(3) 0.084(5) -0.016(3) 0.010(3) 0.005(3)
C21 0.065(5) 0.106(7) 0.139(8) -0.026(6) 0.015(5) 0.005(4)
C22 0.072(4) 0.036(3) 0.032(3) 0.005(2) 0.002(2) 0.011(2)
C23 0.074(4) 0.074(4) 0.051(3) 0.013(3) 0.010(3) 0.021(3)
C24 0.069(4) 0.035(3) 0.034(3) 0.007(2) 0.008(2) 0.008(2)
C25 0.053(4) 0.102(5) 0.044(3) 0.031(3) 0.013(3) 0.018(4)
C26 0.085(6) 0.172(10) 0.097(6) 0.073(7) 0.038(5) 0.063(6)
C27 0.131(10) 0.204(14) 0.134(10) 0.103(10) 0.073(8) 0.116(10)
C28 0.147(9) 0.134(9) 0.100(7) 0.066(7) 0.069(7) 0.094(8)
C29 0.133(7) 0.072(5) 0.054(4) 0.032(4) 0.046(4) 0.052(5)
C30 0.158(8) 0.040(3) 0.043(4) 0.016(3) 0.030(4) 0.014(4)
C31 0.202(11) 0.065(5) 0.082(6) 0.011(4) 0.036(6) 0.034(6)
C32 0.139(8) 0.089(6) 0.044(4) 0.004(4) 0.000(5) -0.036(6)
C33 0.111(8) 0.135(9) 0.083(6) 0.023(6) -0.036(6) -0.040(6)
C34 0.060(5) 0.149(9) 0.103(6) 0.043(6) -0.019(4) 0.002(5)
C35 0.090(6) 0.124(8) 0.136(9) 0.034(7) 0.014(6) 0.059(6)
C36 0.114(7) 0.095(6) 0.079(5) 0.003(4) 0.020(5) 0.053(5)
C37 0.117(6) 0.044(3) 0.074(5) -0.003(3) 0.024(4) 0.015(4)
C38 0.055(4) 0.092(5) 0.037(3) 0.018(3) 0.005(3) 0.000(3)
C39 0.080(5) 0.147(8) 0.061(4) -0.010(5) 0.005(4) -0.026(5)
C40 0.069(4) 0.084(5) 0.062(4) 0.020(3) 0.003(3) 0.030(4)
C41 0.054(3) 0.048(3) 0.030(2) 0.008(2) 0.000(2) -0.005(3)
C42 0.061(5) 0.126(8) 0.070(5) -0.022(5) -0.014(4) -0.017(5)
C43 0.098(9) 0.29(2) 0.073(7) 0.022(10) 0.013(6) -0.019(11)
C44 0.177(19) 0.190(19) 0.128(13) 0.080(13) -0.025(12) -0.041(13)
C45 0.177(14) 0.124(10) 0.170(14) 0.076(10) -0.060(11) 0.004(9)
C46 0.099(6) 0.055(4) 0.117(7) 0.036(5) -0.055(6) -0.012(4)
C47 0.115(9) 0.090(8) 0.192(15) 0.017(9) -0.039(10) 0.000(7)
C48 0.143(11) 0.109(9) 0.41(3) -0.070(13) -0.115(14) 0.065(9)
C49 0.125(11) 0.256(19) 0.112(10) -0.050(12) 0.000(9) -0.032(11)
C50 0.128(11) 0.25(2) 0.139(13) -0.016(13) -0.005(10) -0.033(12)
C51 0.204(16) 0.214(17) 0.096(8) 0.044(10) 0.060(9) -0.025(13)
C52 0.176(14) 0.136(11) 0.137(11) 0.061(9) -0.056(10) -0.026(11)
C53 0.165(12) 0.119(9) 0.142(11) 0.065(8) -0.065(10) -0.008(9)
C54 0.172(12) 0.122(9) 0.142(10) 0.055(8) -0.073(9) -0.013(8)
C55 0.097(7) 0.139(9) 0.087(7) -0.020(7) -0.036(6) 0.017(7)
C56 0.130(11) 0.184(14) 0.28(2) -0.067(14) -0.068(12) 0.069(10)
C57 0.057(3) 0.041(3) 0.025(3) 0.005(2) 0.001(2) -0.001(2)

loop_
_atom_type_symbol
_atom_type_description
_atom_type_scat_dispersion_real
_atom_type_scat_dispersion_imag
_atom_type_scat_source
C C 0.0033 0.0016 'International Tables Vol C Tables 4.2.6.8 and 6.1.1.4'
H H 0.0000 0.0000 'International Tables Vol C Tables 4.2.6.8 and 6.1.1.4'
N N 0.0061 0.0033 'International Tables Vol C Tables 4.2.6.8 and 6.1.1.4'
O O 0.0106 0.0060 'International Tables Vol C Tables 4.2.6.8 and 6.1.1.4'
Cr Cr 0.3209 0.6236 'International Tables Vol C Tables 4.2.6.8 and 6.1.1.4'
Ni Ni 0.3393 1.1124 'International Tables Vol C Tables 4.2.6.8 and 6.1.1.4'

loop_
_geom_angle_atom_site_label_1
_geom_angle_atom_site_label_2
_geom_angle_atom_site_label_3
_geom_angle
_geom_angle_site_symmetry_1
_geom_angle_site_symmetry_3
C5 Cr1 C6 90.8(3) . .
C5 Cr1 C4 177.6(3) . .
C6 Cr1 C4 91.2(3) . .
C5 Cr1 C3 90.1(2) . .
C6 Cr1 C3 87.2(2) . .
C4 Cr1 C3 91.3(2) . .
C5 Cr1 C1 85.6(3) . .
C6 Cr1 C1 87.1(2) . .
C4 Cr1 C1 93.2(2) . .
C3 Cr1 C1 172.9(2) . .
C5 Cr1 C2 89.4(3) . .
C6 Cr1 C2 178.7(3) . .
C4 Cr1 C2 88.6(3) . .
C3 Cr1 C2 94.0(2) . .
C1 Cr1 C2 91.6(2) . .
C23 Cr2 C23 180.0(6) . 2_655
C23 Cr2 C24 89.4(2) . .
C23 Cr2 C24 90.6(2) 2_655 .
C23 Cr2 C24 90.6(2) . 2_655
C23 Cr2 C24 89.4(2) 2_655 2_655
C24 Cr2 C24 180.0(3) . 2_655
C23 Cr2 C22 88.3(3) . .
C23 Cr2 C22 91.7(3) 2_655 .
C24 Cr2 C22 89.79(19) . .
C24 Cr2 C22 90.21(19) 2_655 .
C23 Cr2 C22 91.7(3) . 2_655
C23 Cr2 C22 88.3(3) 2_655 2_655
C24 Cr2 C22 90.21(19) . 2_655
C24 Cr2 C22 89.79(19) 2_655 2_655
C22 Cr2 C22 180.00(9) . 2_655
C40 Cr3 C40 180.0(4) . 2_656
C40 Cr3 C57 91.4(2) . 2_656
C40 Cr3 C57 88.6(2) 2_656 2_656
C40 Cr3 C57 88.6(2) . .
C40 Cr3 C57 91.4(2) 2_656 .
C57 Cr3 C57 180.000(1) 2_656 .
C40 Cr3 C41 92.1(3) . 2_656
C40 Cr3 C41 87.9(3) 2_656 2_656
C57 Cr3 C41 89.48(19) 2_656 2_656
C57 Cr3 C41 90.52(19) . 2_656
C40 Cr3 C41 87.9(3) . .
C40 Cr3 C41 92.1(3) 2_656 .
C57 Cr3 C41 90.52(19) 2_656 .
C57 Cr3 C41 89.48(19) . .
C41 Cr3 C41 180.0(2) 2_656 .
N6 Ni1 N8 178.7(2) . .
N6 Ni1 N9 79.11(18) . .
N8 Ni1 N9 100.3(2) . .
N6 Ni1 N7 78.2(2) . .
N8 Ni1 N7 102.4(3) . .
N9 Ni1 N7 157.2(2) . .
N6 Ni1 N10 93.70(17) . .
N8 Ni1 N10 87.4(2) . .
N9 Ni1 N10 89.55(19) . .
N7 Ni1 N10 90.5(2) . .
N6 Ni1 N1 90.43(17) . .
N8 Ni1 N1 88.5(2) . .
N9 Ni1 N1 92.41(18) . .
N7 Ni1 N1 89.2(2) . .
N10 Ni1 N1 175.70(18) . .
N13 Ni2 N15 176.2(2) . .
N13 Ni2 N16 79.8(2) . .
N15 Ni2 N16 100.7(2) . .
N13 Ni2 N14 79.3(3) . .
N15 Ni2 N14 100.3(3) . .
N16 Ni2 N14 159.0(3) . .
N13 Ni2 N12 88.11(19) . .
N15 Ni2 N12 88.2(2) . .
N16 Ni2 N12 85.92(17) . .
N14 Ni2 N12 94.13(18) . .
N13 Ni2 N17 91.10(19) . .
N15 Ni2 N17 92.6(2) . .
N16 Ni2 N17 94.95(18) . .
N14 Ni2 N17 84.71(18) . .
N12 Ni2 N17 178.70(19) . .
N20 Ni3 N23 81.6(4) . .
N20 Ni3 N22 167.9(4) . .
N23 Ni3 N22 109.7(4) . .
N20 Ni3 N19 94.6(2) . .
N23 Ni3 N19 91.4(3) . .
N22 Ni3 N19 89.4(3) . .
N20 Ni3 N24 92.5(2) . 1_445
N23 Ni3 N24 90.4(3) . 1_445
N22 Ni3 N24 83.4(3) . 1_445
N19 Ni3 N24 172.83(18) . 1_445
N20 Ni3 N21 75.7(4) . .
N23 Ni3 N21 157.2(4) . .
N22 Ni3 N21 93.0(5) . .
N19 Ni3 N21 89.0(2) . .
N24 Ni3 N21 92.0(2) 1_445 .
H1A O1 H1B 105.9 . .
H1O2 O2 H2O2 107.7 . .
H1O3 O3 H2O3 133.7 . .
H1O4 O4 H2O4 107.7 . .
H1O5 O5 H2O5 107.7 . .
H206 O6 H106 109.2 . .
H1O7 O7 H2O7 139.5 . .
C1 N1 Ni1 153.8(4) . .
C7 N6 C11 124.4(5) . .
C7 N6 Ni1 118.4(4) . .
C11 N6 Ni1 117.2(4) . .
C20 N7 C19 126.0(7) . .
C20 N7 Ni1 115.2(4) . .
C19 N7 Ni1 118.8(6) . .
C16 N8 C17 126.2(8) . .
C16 N8 Ni1 116.2(6) . .
C17 N8 Ni1 114.3(7) . .
C16 N8 H8A 96.1 . .
C17 N8 H8A 96.1 . .
Ni1 N8 H8A 96.1 . .
C12 N9 C14 123.5(6) . .
C12 N9 Ni1 115.6(4) . .
C14 N9 Ni1 120.7(5) . .
C22 N10 Ni1 156.8(4) . .
C24 N12 Ni2 152.9(4) . .
C29 N13 C25 124.1(7) . .
C29 N13 Ni2 118.8(6) . .
C25 N13 Ni2 116.8(4) . .
C30 N14 C32 121.8(8) . .
C30 N14 Ni2 113.7(5) . .
C32 N14 Ni2 123.7(7) . .
C35 N15 C34 118.9(7) . .
C35 N15 Ni2 111.7(5) . .
C34 N15 Ni2 111.7(5) . .
C35 N15 H15 104.3 . .
C34 N15 H15 104.3 . .
Ni2 N15 H15 104.3 . .
C38 N16 C37 123.4(6) . .
C38 N16 Ni2 114.6(4) . .
C37 N16 Ni2 121.9(5) . .
C57 N17 Ni2 152.7(4) . .
C41 N19 Ni3 158.3(5) . .
C42 N20 C46 120.8(10) . .
C42 N20 Ni3 114.9(8) . .
C46 N20 Ni3 123.8(8) . .
C47 N21 C49 142.9(16) . .
C47 N21 Ni3 109.0(10) . .
C49 N21 Ni3 107.8(12) . .
C51 N22 C52 103.9(12) . .
C51 N22 Ni3 128.8(10) . .
C52 N22 Ni3 115.9(9) . .
C51 N22 H22 101.2 . .
C52 N22 H22 101.2 . .
Ni3 N22 H22 101.2 . .
C54 N23 C55 138.9(11) . .
C54 N23 Ni3 108.9(9) . .
C55 N23 Ni3 112.2(7) . .
C3 N24 Ni3 152.9(4) . 1_665
N1 C1 Cr1 170.5(5) . .
N2 C2 Cr1 178.5(8) . .
N24 C3 Cr1 170.7(5) . .
N3 C4 Cr1 178.8(7) . .
N5 C5 Cr1 177.4(8) . .
N4 C6 Cr1 177.9(7) . .
N6 C7 C8 117.6(6) . .
N6 C7 C20 113.2(5) . .
C8 C7 C20 129.2(6) . .
C9 C8 C7 118.4(7) . .
C9 C8 H8 120.8 . .
C7 C8 H8 120.8 . .
C8 C9 C10 122.2(6) . .
C8 C9 H9 118.9 . .
C10 C9 H9 118.9 . .
C9 C10 C11 117.5(7) . .
C9 C10 H10 121.3 . .
C11 C10 H10 121.3 . .
N6 C11 C10 120.0(6) . .
N6 C11 C12 114.3(4) . .
C10 C11 C12 125.8(6) . .
N9 C12 C13 126.3(6) . .
N9 C12 C11 113.7(5) . .
C13 C12 C11 120.0(5) . .
C12 C13 H13A 109.5 . .
C12 C13 H13B 109.5 . .
H13A C13 H13B 109.5 . .
C12 C13 H13C 109.5 . .
H13A C13 H13C 109.5 . .
H13B C13 H13C 109.5 . .
C15 C14 N9 114.2(7) . .
C15 C14 H14A 108.7 . .
N9 C14 H14A 108.7 . .
C15 C14 H14B 108.7 . .
N9 C14 H14B 108.7 . .
H14A C14 H14B 107.6 . .
C16 C15 C14 133.1(9) . .
C16 C15 H15A 103.9 . .
C14 C15 H15A 103.9 . .
C16 C15 H15B 103.9 . .
C14 C15 H15B 103.9 . .
H15A C15 H15B 105.4 . .
N8 C16 C15 124.0(8) . .
N8 C16 H16A 106.3 . .
C15 C16 H16A 106.3 . .
N8 C16 H16B 106.3 . .
C15 C16 H16B 106.3 . .
H16A C16 H16B 106.4 . .
C18 C17 N8 124.1(8) . .
C18 C17 H17A 106.3 . .
N8 C17 H17A 106.3 . .
C18 C17 H17B 106.3 . .
N8 C17 H17B 106.3 . .
H17A C17 H17B 106.4 . .
C17 C18 C19 133.2(11) . .
C17 C18 H18A 103.9 . .
C19 C18 H18A 103.9 . .
C17 C18 H18B 103.9 . .
C19 C18 H18B 103.9 . .
H18A C18 H18B 105.4 . .
C18 C19 N7 116.4(8) . .
C18 C19 H19A 108.2 . .
N7 C19 H19A 108.2 . .
C18 C19 H19B 108.2 . .
N7 C19 H19B 108.2 . .
H19A C19 H19B 107.3 . .
N7 C20 C7 115.0(6) . .
N7 C20 C21 126.8(8) . .
C7 C20 C21 118.3(8) . .
C20 C21 H21A 109.5 . .
C20 C21 H21B 109.5 . .
H21A C21 H21B 109.5 . .
C20 C21 H21C 109.5 . .
H21A C21 H21C 109.5 . .
H21B C21 H21C 109.5 . .
N10 C22 Cr2 173.7(4) . .
N11 C23 Cr2 176.5(7) . .
N12 C24 Cr2 174.9(5) . .
N13 C25 C26 120.3(8) . .
N13 C25 C38 112.9(5) . .
C26 C25 C38 126.8(8) . .
C25 C26 C27 115.8(11) . .
C25 C26 H26 122.1 . .
C27 C26 H26 122.1 . .
C28 C27 C26 123.3(10) . .
C28 C27 H27 118.3 . .
C26 C27 H27 118.3 . .
C27 C28 C29 116.4(10) . .
C27 C28 H28 121.8 . .
C29 C28 H28 121.8 . .
N13 C29 C28 120.0(9) . .
N13 C29 C30 112.4(7) . .
C28 C29 C30 127.5(9) . .
N14 C30 C31 126.7(9) . .
N14 C30 C29 115.1(6) . .
C31 C30 C29 118.2(9) . .
C30 C31 H31A 109.5 . .
C30 C31 H31B 109.5 . .
H31A C31 H31B 109.5 . .
C30 C31 H31C 109.5 . .
H31A C31 H31C 109.5 . .
H31B C31 H31C 109.5 . .
N14 C32 C33 110.6(7) . .
N14 C32 H32A 109.5 . .
C33 C32 H32A 109.5 . .
N14 C32 H32B 109.5 . .
C33 C32 H32B 109.5 . .
H32A C32 H32B 108.1 . .
C32 C33 C34 121.0(9) . .
C32 C33 H33A 107.1 . .
C34 C33 H33A 107.1 . .
C32 C33 H33B 107.1 . .
C34 C33 H33B 107.1 . .
H33A C33 H33B 106.8 . .
N15 C34 C33 112.6(7) . .
N15 C34 H34A 109.1 . .
C33 C34 H34A 109.1 . .
N15 C34 H34B 109.1 . .
C33 C34 H34B 109.1 . .
H34A C34 H34B 107.8 . .
N15 C35 C36 114.0(7) . .
N15 C35 H35A 108.8 . .
C36 C35 H35A 108.8 . .
N15 C35 H35B 108.8 . .
C36 C35 H35B 108.8 . .
H35A C35 H35B 107.6 . .
C35 C36 C37 120.7(7) . .
C35 C36 H36A 107.2 . .
C37 C36 H36A 107.2 . .
C35 C36 H36B 107.2 . .
C37 C36 H36B 107.2 . .
H36A C36 H36B 106.8 . .
N16 C37 C36 112.9(6) . .
N16 C37 H37A 109.0 . .
C36 C37 H37A 109.0 . .
N16 C37 H37B 109.0 . .
C36 C37 H37B 109.0 . .
H37A C37 H37B 107.8 . .
N16 C38 C39 125.5(7) . .
N16 C38 C25 115.2(6) . .
C39 C38 C25 119.3(7) . .
C38 C39 H39A 109.5 . .
C38 C39 H39B 109.5 . .
H39A C39 H39B 109.5 . .
C38 C39 H39C 109.5 . .
H39A C39 H39C 109.5 . .
H39B C39 H39C 109.5 . .
N18 C40 Cr3 178.1(8) . .
N19 C41 Cr3 173.5(5) . .
N20 C42 C55 121.1(10) . .
N20 C42 C43 126.3(14) . .
C55 C42 C43 112.5(13) . .
C44 C43 C42 102.5(13) . .
C44 C43 H43 128.8 . .
C42 C43 H43 128.8 . .
C43 C44 C45 137.9(15) . .
C43 C44 H44 111.0 . .
C45 C44 H44 111.0 . .
C46 C45 C44 99.1(13) . .
C46 C45 H45 130.4 . .
C44 C45 H45 130.4 . .
N20 C46 C45 133.2(14) . .
N20 C46 C47 109.6(9) . .
C45 C46 C47 117.1(14) . .
N21 C47 C46 121.3(12) . .
N21 C47 C48 119.6(18) . .
C46 C47 C48 118.9(15) . .
C47 C48 H48A 109.5 . .
C47 C48 H48B 109.5 . .
H48A C48 H48B 109.5 . .
C47 C48 H48C 109.5 . .
H48A C48 H48C 109.5 . .
H48B C48 H48C 109.5 . .
N21 C49 C50 152.1(18) . .
N21 C49 H49A 98.6 . .
C50 C49 H49A 98.6 . .
N21 C49 H49B 98.6 . .
C50 C49 H49B 98.6 . .
H49A C49 H49B 103.8 . .
C49 C50 C51 103.1(15) . .
C49 C50 H50A 111.1 . .
C51 C50 H50A 111.1 . .
C49 C50 H50B 111.1 . .
C51 C50 H50B 111.1 . .
H50A C50 H50B 109.1 . .
N22 C51 C50 114.8(11) . .
N22 C51 H51A 108.6 . .
C50 C51 H51A 108.6 . .
N22 C51 H51B 108.6 . .
C50 C51 H51B 108.6 . .
H51A C51 H51B 107.5 . .
C53 C52 N22 107.6(12) . .
C53 C52 H52A 110.2 . .
N22 C52 H52A 110.2 . .
C53 C52 H52B 110.2 . .
N22 C52 H52B 110.2 . .
H52A C52 H52B 108.5 . .
C52 C53 C54 124.5(11) . .
C52 C53 H53A 106.2 . .
C54 C53 H53A 106.2 . .
C52 C53 H53B 106.2 . .
C54 C53 H53B 106.2 . .
H53A C53 H53B 106.4 . .
N23 C54 C53 123.8(12) . .
N23 C54 H54A 106.4 . .
C53 C54 H54A 106.4 . .
N23 C54 H54B 106.4 . .
C53 C54 H54B 106.4 . .
H54A C54 H54B 106.5 . .
C56 C55 C42 136.2(14) . .
C56 C55 N23 113.5(14) . .
C42 C55 N23 109.7(10) . .
C55 C56 H56A 109.5 . .
C55 C56 H56B 109.5 . .
H56A C56 H56B 109.5 . .
C55 C56 H56C 109.5 . .
H56A C56 H56C 109.5 . .
H56B C56 H56C 109.5 . .
N17 C57 Cr3 174.0(4) . .

loop_
_geom_bond_atom_site_label_1
_geom_bond_atom_site_label_2
_geom_bond_distance
_geom_bond_site_symmetry_2
Cr1 C5 2.033(7) .
Cr1 C6 2.068(7) .
Cr1 C4 2.076(7) .
Cr1 C3 2.077(6) .
Cr1 C1 2.077(5) .
Cr1 C2 2.081(9) .
Cr2 C23 2.046(7) .
Cr2 C23 2.046(7) 2_655
Cr2 C24 2.058(5) .
Cr2 C24 2.058(5) 2_655
Cr2 C22 2.069(5) .
Cr2 C22 2.069(5) 2_655
Cr3 C40 2.037(7) .
Cr3 C40 2.037(7) 2_656
Cr3 C57 2.072(5) 2_656
Cr3 C57 2.072(5) .
Cr3 C41 2.082(5) 2_656
Cr3 C41 2.082(5) .
Ni1 N6 1.958(4) .
Ni1 N8 2.011(5) .
Ni1 N9 2.058(5) .
Ni1 N7 2.059(6) .
Ni1 N10 2.124(5) .
Ni1 N1 2.138(4) .
Ni2 N13 1.941(5) .
Ni2 N15 2.016(6) .
Ni2 N16 2.051(5) .
Ni2 N14 2.074(6) .
Ni2 N12 2.122(4) .
Ni2 N17 2.132(4) .
Ni3 N20 1.913(7) .
Ni3 N23 1.941(8) .
Ni3 N22 1.972(8) .
Ni3 N19 2.129(5) .
Ni3 N24 2.142(5) 1_445
Ni3 N21 2.219(10) .
O1 H1A 0.8427 .
O1 H1B 0.8267 .
O2 H1O2 0.8500 .
O2 H2O2 0.8502 .
O3 H1O3 0.8201 .
O3 H2O3 0.8500 .
O4 H1O4 0.8499 .
O4 H2O4 0.8501 .
O5 H1O5 0.8501 .
O5 H2O5 0.8500 .
O6 H206 0.8507 .
O6 H106 0.8556 .
O7 H1O7 0.8500 .
O7 H2O7 0.8199 .
N1 C1 1.141(7) .
N2 C2 1.129(9) .
N3 C4 1.134(9) .
N4 C6 1.146(8) .
N5 C5 1.130(10) .
N6 C7 1.296(7) .
N6 C11 1.320(7) .
N7 C20 1.263(9) .
N7 C19 1.482(10) .
N8 C16 1.368(11) .
N8 C17 1.401(14) .
N8 H8A 0.9100 .
N9 C12 1.281(7) .
N9 C14 1.465(8) .
N10 C22 1.141(6) .
N11 C23 1.144(9) .
N12 C24 1.155(6) .
N13 C29 1.294(8) .
N13 C25 1.335(8) .
N14 C30 1.261(10) .
N14 C32 1.401(11) .
N15 C35 1.382(11) .
N15 C34 1.469(10) .
N15 H15 0.9100 .
N16 C38 1.265(8) .
N16 C37 1.439(8) .
N17 C57 1.144(6) .
N18 C40 1.140(9) .
N19 C41 1.136(7) .
N20 C42 1.225(11) .
N20 C46 1.285(11) .
N21 C47 1.216(15) .
N21 C49 1.243(16) .
N22 C51 1.359(17) .
N22 C52 1.471(16) .
N22 H22 0.9100 .
N23 C54 1.402(12) .
N23 C55 1.422(13) .
N24 C3 1.136(7) .
N24 Ni3 2.142(5) 1_665
C7 C8 1.440(9) .
C7 C20 1.490(10) .
C8 C9 1.334(11) .
C8 H8 0.9300 .
C9 C10 1.362(11) .
C9 H9 0.9300 .
C10 C11 1.385(8) .
C10 H10 0.9300 .
C11 C12 1.499(8) .
C12 C13 1.466(9) .
C13 H13A 0.9600 .
C13 H13B 0.9600 .
C13 H13C 0.9600 .
C14 C15 1.428(13) .
C14 H14A 0.9700 .
C14 H14B 0.9700 .
C15 C16 1.389(14) .
C15 H15A 0.9700 .
C15 H15B 0.9700 .
C16 H16A 0.9700 .
C16 H16B 0.9700 .
C17 C18 1.390(16) .
C17 H17A 0.9700 .
C17 H17B 0.9700 .
C18 C19 1.428(16) .
C18 H18A 0.9700 .
C18 H18B 0.9700 .
C19 H19A 0.9700 .
C19 H19B 0.9700 .
C20 C21 1.507(10) .
C21 H21A 0.9600 .
C21 H21B 0.9600 .
C21 H21C 0.9600 .
C25 C26 1.363(10) .
C25 C38 1.503(10) .
C26 C27 1.401(17) .
C26 H26 0.9300 .
C27 C28 1.360(17) .
C27 H27 0.9300 .
C28 C29 1.396(12) .
C28 H28 0.9300 .
C29 C30 1.530(12) .
C30 C31 1.507(10) .
C31 H31A 0.9600 .
C31 H31B 0.9600 .
C31 H31C 0.9600 .
C32 C33 1.444(15) .
C32 H32A 0.9700 .
C32 H32B 0.9700 .
C33 C34 1.546(15) .
C33 H33A 0.9700 .
C33 H33B 0.9700 .
C34 H34A 0.9700 .
C34 H34B 0.9700 .
C35 C36 1.510(13) .
C35 H35A 0.9700 .
C35 H35B 0.9700 .
C36 C37 1.526(12) .
C36 H36A 0.9700 .
C36 H36B 0.9700 .
C37 H37A 0.9700 .
C37 H37B 0.9700 .
C38 C39 1.488(10) .
C39 H39A 0.9600 .
C39 H39B 0.9600 .
C39 H39C 0.9600 .
C42 C55 1.387(15) .
C42 C43 1.461(16) .
C43 C44 1.39(2) .
C43 H43 0.9300 .
C44 C45 1.48(2) .
C44 H44 0.9300 .
C45 C46 1.345(14) .
C45 H45 0.9300 .
C46 C47 1.473(19) .
C47 C48 1.498(17) .
C48 H48A 0.9600 .
C48 H48B 0.9600 .
C48 H48C 0.9600 .
C49 C50 1.330(19) .
C49 H49A 0.9700 .
C49 H49B 0.9700 .
C50 C51 1.79(2) .
C50 H50A 0.9700 .
C50 H50B 0.9700 .
C51 H51A 0.9700 .
C51 H51B 0.9700 .
C52 C53 1.407(19) .
C52 H52A 0.9700 .
C52 H52B 0.9700 .
C53 C54 1.586(18) .
C53 H53A 0.9700 .
C53 H53B 0.9700 .
C54 H54A 0.9700 .
C54 H54B 0.9700 .
C55 C56 1.382(17) .
C56 H56A 0.9600 .
C56 H56B 0.9600 .
C56 H56C 0.9600 .
